data_2206413
loop_
_publ_author_name
'Jun Wan'
'Zheng-Zhong Peng'
'Xue-Mei Li'
'Ping-Kai Ouyang'
'Shu-Sheng Zhang'

_publ_section_title
;
 1-(4-Chlorophenyl)-3-(1<i>H</i>-imidazol-1-yl)propan-1-one
;
_journal_coeditor_code DN6238
_journal_issue 8
_journal_name_full 'Acta Crystallographica Section E'
_journal_page_first o2659
_journal_page_last o2660
_journal_paper_doi 10.1107/S160053680502310X
_journal_volume 61
_journal_year 2005
_chemical_formula_iupac 'C12 H11 Cl N2 O'
_chemical_formula_moiety 'C12 H11 Cl N2 O'
_chemical_formula_sum 'C12 H11 Cl N2 O'
_chemical_formula_weight 234.68
_chemical_name_systematic
;
1-(4-Chlorophenyl)-3-(1H-imidazol-1-yl)propan-1-one
;
_space_group_IT_number 14
_symmetry_cell_setting monoclinic
_symmetry_space_group_name_Hall '-P 2yn'
_symmetry_space_group_name_H-M 'P 1 21/n 1'
_atom_sites_solution_hydrogens geom
_atom_sites_solution_primary direct
_atom_sites_solution_secondary difmap
_audit_creation_method SHELXL-97
_cell_angle_alpha 90.00
_cell_angle_beta 107.2520(10)
_cell_angle_gamma 90.00
_cell_formula_units_Z 4
_cell_length_a 10.4902(9)
_cell_length_b 8.1611(7)
_cell_length_c 13.8691(12)
_cell_measurement_reflns_used 2278
_cell_measurement_temperature 293(2)
_cell_measurement_theta_max 25.9
_cell_measurement_theta_min 2.9
_cell_volume 1133.94(17)
_computing_cell_refinement 'SAINT (Siemens, 1996)'
_computing_data_collection 'SMART (Siemens, 1996)'
_computing_data_reduction SAINT
_computing_molecular_graphics SHELXTL
_computing_publication_material
;
SHELXTL, PARST (Nardelli, 1995) and PLATON (Spek, 1990)
;
_computing_structure_refinement SHELXTL
_computing_structure_solution 'SHELXTL (Sheldrick, 1997)'
_diffrn_ambient_temperature 293(2)
_diffrn_detector_area_resol_mean 8.33
_diffrn_measured_fraction_theta_full 0.994
_diffrn_measured_fraction_theta_max 0.994
_diffrn_measurement_device_type 'Siemens SMART 1000 CCD area-detector'
_diffrn_measurement_method \w
_diffrn_radiation_monochromator graphite
_diffrn_radiation_source 'fine-focus sealed tube'
_diffrn_radiation_type MoK\a
_diffrn_radiation_wavelength 0.71073
_diffrn_reflns_av_R_equivalents 0.0167
_diffrn_reflns_av_sigmaI/netI 0.0180
_diffrn_reflns_limit_h_max 12
_diffrn_reflns_limit_h_min -12
_diffrn_reflns_limit_k_max 9
_diffrn_reflns_limit_k_min -10
_diffrn_reflns_limit_l_max 13
_diffrn_reflns_limit_l_min -17
_diffrn_reflns_number 6176
_diffrn_reflns_theta_full 26.02
_diffrn_reflns_theta_max 26.02
_diffrn_reflns_theta_min 2.15
_diffrn_standards_decay_% 0.1
_diffrn_standards_interval_count 0
_diffrn_standards_number 0
_exptl_absorpt_coefficient_mu 0.316
_exptl_absorpt_correction_T_max 0.9813
_exptl_absorpt_correction_T_min 0.8607
_exptl_absorpt_correction_type multi-scan
_exptl_absorpt_process_details '(SADABS; Sheldrick, 1996)'
_exptl_crystal_colour colorless
_exptl_crystal_density_diffrn 1.375
_exptl_crystal_density_method 'not measured'
_exptl_crystal_description flattened
_exptl_crystal_F_000 488
_exptl_crystal_size_max 0.49
_exptl_crystal_size_mid 0.26
_exptl_crystal_size_min 0.06
_refine_diff_density_max 0.179
_refine_diff_density_min -0.191
_refine_ls_extinction_method none
_refine_ls_goodness_of_fit_ref 1.053
_refine_ls_hydrogen_treatment constr
_refine_ls_matrix_type full
_refine_ls_number_parameters 145
_refine_ls_number_reflns 2218
_refine_ls_number_restraints 0
_refine_ls_restrained_S_all 1.053
_refine_ls_R_factor_all 0.0493
_refine_ls_R_factor_gt 0.0411
_refine_ls_shift/su_max 0.000
_refine_ls_shift/su_mean 0.000
_refine_ls_structure_factor_coef Fsqd
_refine_ls_weighting_details 'calc w = 1/[\s^2^(Fo^2^)+(0.0533P)^2^+0.2452P] where P = (Fo^2^+2Fc^2^)/3'
_refine_ls_weighting_scheme calc
_refine_ls_wR_factor_gt 0.1057
_refine_ls_wR_factor_ref 0.1118
_reflns_number_gt 1860
_reflns_number_total 2218
_reflns_threshold_expression I>2\s(I)
_cod_data_source_file dn6238.cif
_cod_data_source_block I
_cod_original_sg_symbol_H-M 'P 21/n'
_cod_database_code 2206413
_cod_database_fobs_code 2206413

loop_
_symmetry_equiv_pos_as_xyz
'x, y, z'
'-x+1/2, y+1/2, -z+1/2'
'-x, -y, -z'
'x-1/2, -y-1/2, z-1/2'

loop_
_atom_site_label
_atom_site_fract_x
_atom_site_fract_y
_atom_site_fract_z
_atom_site_U_iso_or_equiv
_atom_site_adp_type
_atom_site_calc_flag
_atom_site_refinement_flags
_atom_site_occupancy
_atom_site_type_symbol
Cl1 0.03977(5) 1.08089(7) 0.36239(4) 0.0733(2) Uani d . 1 Cl
O1 0.59667(14) 0.66317(19) 0.58137(9) 0.0734(4) Uani d . 1 O
N1 0.83076(14) 0.54895(18) 0.39364(10) 0.0508(4) Uani d . 1 N
N2 0.88810(19) 0.4584(2) 0.26214(13) 0.0740(5) Uani d . 1 N
C1 0.36623(18) 0.8551(2) 0.52882(12) 0.0524(4) Uani d . 1 C
H1 0.4077 0.8355 0.5970 0.063 Uiso calc R 1 H
C2 0.24869(19) 0.9413(2) 0.50041(13) 0.0552(4) Uani d . 1 C
H2 0.2105 0.9797 0.5487 0.066 Uiso calc R 1 H
C3 0.18798(17) 0.9703(2) 0.39911(13) 0.0525(4) Uani d . 1 C
C4 0.24348(19) 0.9149(2) 0.32667(13) 0.0609(5) Uani d . 1 C
H4 0.2016 0.9354 0.2587 0.073 Uiso calc R 1 H
C5 0.36164(18) 0.8288(2) 0.35615(12) 0.0555(5) Uani d . 1 C
H5 0.3998 0.7919 0.3076 0.067 Uiso calc R 1 H
C6 0.42471(16) 0.7964(2) 0.45756(12) 0.0462(4) Uani d . 1 C
C7 0.55162(17) 0.7017(2) 0.49302(12) 0.0504(4) Uani d . 1 C
C8 0.62225(17) 0.6537(2) 0.41750(12) 0.0511(4) Uani d . 1 C
H8A 0.6368 0.7508 0.3819 0.061 Uiso calc R 1 H
H8B 0.5657 0.5798 0.3683 0.061 Uiso calc R 1 H
C9 0.75452(18) 0.5715(2) 0.46592(13) 0.0551(4) Uani d . 1 C
H9A 0.8061 0.6377 0.5221 0.066 Uiso calc R 1 H
H9B 0.7392 0.4656 0.4923 0.066 Uiso calc R 1 H
C10 0.93759(18) 0.6373(3) 0.38862(14) 0.0620(5) Uani d . 1 C
H10 0.9793 0.7212 0.4320 0.074 Uiso calc R 1 H
C11 0.9717(2) 0.5804(3) 0.30872(15) 0.0681(6) Uani d . 1 C
H11 1.0429 0.6193 0.2882 0.082 Uiso calc R 1 H
C12 0.8046(2) 0.4441(3) 0.31576(16) 0.0689(5) Uani d . 1 C
H12 0.7346 0.3693 0.3013 0.083 Uiso calc R 1 H

loop_
_atom_site_aniso_label
_atom_site_aniso_U_11
_atom_site_aniso_U_22
_atom_site_aniso_U_33
_atom_site_aniso_U_12
_atom_site_aniso_U_13
_atom_site_aniso_U_23
Cl1 0.0672(3) 0.0889(4) 0.0632(3) 0.0135(3) 0.0182(3) -0.0014(3)
O1 0.0779(9) 0.1047(11) 0.0401(7) 0.0158(8) 0.0214(6) 0.0128(7)
N1 0.0545(8) 0.0555(8) 0.0426(8) 0.0013(6) 0.0148(6) 0.0003(6)
N2 0.0832(12) 0.0851(12) 0.0610(10) 0.0023(10) 0.0326(9) -0.0099(9)
C1 0.0621(10) 0.0627(11) 0.0344(9) -0.0086(9) 0.0176(8) -0.0019(7)
C2 0.0630(11) 0.0628(11) 0.0455(10) -0.0054(8) 0.0250(8) -0.0078(8)
C3 0.0549(10) 0.0558(10) 0.0471(10) -0.0052(8) 0.0157(8) -0.0045(8)
C4 0.0662(12) 0.0767(13) 0.0381(9) 0.0023(10) 0.0130(8) -0.0024(9)
C5 0.0629(11) 0.0703(12) 0.0376(9) -0.0003(9) 0.0213(8) -0.0047(8)
C6 0.0537(9) 0.0501(9) 0.0381(8) -0.0106(7) 0.0185(7) -0.0027(7)
C7 0.0590(10) 0.0553(10) 0.0385(9) -0.0086(8) 0.0171(8) 0.0005(7)
C8 0.0575(10) 0.0578(10) 0.0404(9) -0.0023(8) 0.0181(8) 0.0023(7)
C9 0.0621(11) 0.0624(11) 0.0433(9) -0.0011(8) 0.0197(8) 0.0022(8)
C10 0.0592(11) 0.0705(12) 0.0566(11) -0.0087(9) 0.0179(9) -0.0047(9)
C11 0.0600(11) 0.0892(15) 0.0603(12) 0.0022(10) 0.0259(10) 0.0082(11)
C12 0.0766(13) 0.0722(13) 0.0615(12) -0.0124(10) 0.0262(10) -0.0127(10)

loop_
_atom_type_symbol
_atom_type_description
_atom_type_scat_dispersion_real
_atom_type_scat_dispersion_imag
_atom_type_scat_source
C C 0.0033 0.0016 'International Tables Vol C Tables 4.2.6.8 and 6.1.1.4'
H H 0.0000 0.0000 'International Tables Vol C Tables 4.2.6.8 and 6.1.1.4'
N N 0.0061 0.0033 'International Tables Vol C Tables 4.2.6.8 and 6.1.1.4'
O O 0.0106 0.0060 'International Tables Vol C Tables 4.2.6.8 and 6.1.1.4'
Cl Cl 0.1484 0.1585 'International Tables Vol C Tables 4.2.6.8 and 6.1.1.4'

loop_
_geom_angle_atom_site_label_1
_geom_angle_atom_site_label_2
_geom_angle_atom_site_label_3
_geom_angle
C12 N1 C10 105.90(15)
C12 N1 C9 127.39(16)
C10 N1 C9 126.60(15)
C12 N2 C11 103.96(17)
C2 C1 C6 121.32(16)
C2 C1 H1 119.3
C6 C1 H1 119.3
C1 C2 C3 118.96(16)
C1 C2 H2 120.5
C3 C2 H2 120.5
C4 C3 C2 121.25(17)
C4 C3 Cl1 119.42(14)
C2 C3 Cl1 119.33(14)
C5 C4 C3 119.24(16)
C5 C4 H4 120.4
C3 C4 H4 120.4
C4 C5 C6 120.92(16)
C4 C5 H5 119.5
C6 C5 H5 119.5
C5 C6 C1 118.30(16)
C5 C6 C7 122.88(15)
C1 C6 C7 118.82(15)
O1 C7 C6 120.55(15)
O1 C7 C8 120.67(17)
C6 C7 C8 118.79(14)
C7 C8 C9 112.59(14)
C7 C8 H8A 109.1
C9 C8 H8A 109.1
C7 C8 H8B 109.1
C9 C8 H8B 109.1
H8A C8 H8B 107.8
N1 C9 C8 111.56(14)
N1 C9 H9A 109.3
C8 C9 H9A 109.3
N1 C9 H9B 109.3
C8 C9 H9B 109.3
H9A C9 H9B 108.0
C11 C10 N1 106.59(18)
C11 C10 H10 126.7
N1 C10 H10 126.7
C10 C11 N2 110.70(18)
C10 C11 H11 124.7
N2 C11 H11 124.7
N2 C12 N1 112.85(18)
N2 C12 H12 123.6
N1 C12 H12 123.6

loop_
_geom_bond_atom_site_label_1
_geom_bond_atom_site_label_2
_geom_bond_distance
Cl1 C3 1.7383(18)
O1 C7 1.2165(19)
N1 C12 1.341(2)
N1 C10 1.352(2)
N1 C9 1.468(2)
N2 C12 1.312(2)
N2 C11 1.357(3)
C1 C2 1.372(3)
C1 C6 1.394(2)
C1 H1 0.9300
C2 C3 1.380(3)
C2 H2 0.9300
C3 C4 1.378(2)
C4 C5 1.377(3)
C4 H4 0.9300
C5 C6 1.391(2)
C5 H5 0.9300
C6 C7 1.491(2)
C7 C8 1.503(2)
C8 C9 1.508(2)
C8 H8A 0.9700
C8 H8B 0.9700
C9 H9A 0.9700
C9 H9B 0.9700
C10 C11 1.344(3)
C10 H10 0.9300
C11 H11 0.9300
C12 H12 0.9300

loop_
_geom_hbond_atom_site_label_D
_geom_hbond_atom_site_label_H
_geom_hbond_atom_site_label_A
_geom_hbond_site_symmetry_A
_geom_hbond_distance_DH
_geom_hbond_distance_HA
_geom_hbond_distance_DA
_geom_hbond_angle_DHA
C4 H4 O1 4_575 0.93 2.51 3.353(2) 151
C8 H8A N2 2_655 0.97 2.57 3.499(2) 160

loop_
_cod_related_entry_id
_cod_related_entry_database
_cod_related_entry_code
1 ChemSpider 10255453
